data_1565698
loop_
_publ_author_name
'Yang, Li-li'
'Zhou, Jian'
'Zou, Hua-Hong'
'Hu, Feilong'
'Zhao, Jun-Wei'

_publ_section_title
;
 A series of new polynuclear lanthanide(III) clusters prepared in alkylol
 amine
;
_journal_name_full 'Inorganica Chimica Acta'
_journal_page_first 119201
_journal_paper_doi 10.1016/j.ica.2019.119201
_journal_volume 499
_journal_year 2020
_chemical_formula_moiety 'C40 H112 N20 O12 Tb6, 6(Cl), 2(H2 O)'
_chemical_formula_sum 'C40 H116 Cl6 N20 O14 Tb6'
_chemical_formula_weight 2267.76
_space_group_crystal_system monoclinic
_space_group_IT_number 14
_space_group_name_Hall '-P 2ybc'
_space_group_name_H-M_alt 'P 1 21/c 1'
_atom_sites_solution_hydrogens mixed
_atom_sites_solution_primary iterative
_cell_angle_alpha 90
_cell_angle_beta 108.637(2)
_cell_angle_gamma 90
_cell_formula_units_Z 2
_cell_length_a 17.4384(10)
_cell_length_b 9.9388(5)
_cell_length_c 22.5206(12)
_cell_measurement_reflns_used 8490
_cell_measurement_temperature 296(2)
_cell_measurement_theta_max 27.45
_cell_measurement_theta_min 2.39
_cell_volume 3698.5(3)
_computing_cell_refinement 'SAINT v8.37A (Bruker, 2015)'
_computing_data_reduction 'SAINT v8.37A (Bruker, 2015)'
_computing_molecular_graphics 'Olex2 (Dolomanov et al., 2009)'
_computing_publication_material 'Olex2 (Dolomanov et al., 2009)'
_computing_structure_refinement 'XL (Sheldrick, 2008)'
_computing_structure_solution 'olex2.solve (Bourhis et al., 2015)'
_diffrn_ambient_temperature 296.15
_diffrn_measured_fraction_theta_full 0.998
_diffrn_measured_fraction_theta_max 0.998
_diffrn_measurement_device_type 'Bruker APEX-II CCD'
_diffrn_measurement_method '\f and \w scans'
_diffrn_radiation_type MoK\a
_diffrn_radiation_wavelength 0.71073
_diffrn_reflns_av_R_equivalents 0.0500
_diffrn_reflns_av_unetI/netI 0.0452
_diffrn_reflns_Laue_measured_fraction_full 0.998
_diffrn_reflns_Laue_measured_fraction_max 0.998
_diffrn_reflns_limit_h_max 20
_diffrn_reflns_limit_h_min -20
_diffrn_reflns_limit_k_max 10
_diffrn_reflns_limit_k_min -11
_diffrn_reflns_limit_l_max 26
_diffrn_reflns_limit_l_min -26
_diffrn_reflns_number 22998
_diffrn_reflns_point_group_measured_fraction_full 0.998
_diffrn_reflns_point_group_measured_fraction_max 0.998
_diffrn_reflns_theta_full 25.098
_diffrn_reflns_theta_max 25.098
_diffrn_reflns_theta_min 2.717
_diffrn_standards_number 0
_exptl_absorpt_coefficient_mu 5.940
_exptl_absorpt_correction_T_max 0.7456
_exptl_absorpt_correction_T_min 0.4897
_exptl_absorpt_correction_type multi-scan
_exptl_absorpt_process_details
;
SADABS-2016/2 (Bruker,2016/2) was used for absorption correction.
wR2(int) was 0.0773 before and 0.0515 after correction.
The Ratio of minimum to maximum transmission is 0.6568.
The \l/2 correction factor is Not present.
;
_exptl_crystal_colour colourless
_exptl_crystal_colour_primary colourless
_exptl_crystal_density_diffrn 2.034
_exptl_crystal_description block
_exptl_crystal_F_000 2192
_exptl_crystal_size_max 0.046
_exptl_crystal_size_mid 0.044
_exptl_crystal_size_min 0.03
_refine_diff_density_max 1.070
_refine_diff_density_min -1.186
_refine_diff_density_rms 0.155
_refine_ls_extinction_coef .
_refine_ls_extinction_method none
_refine_ls_goodness_of_fit_ref 1.013
_refine_ls_hydrogen_treatment mixed
_refine_ls_matrix_type full
_refine_ls_number_parameters 430
_refine_ls_number_reflns 6579
_refine_ls_number_restraints 936
_refine_ls_restrained_S_all 1.000
_refine_ls_R_factor_all 0.0522
_refine_ls_R_factor_gt 0.0315
_refine_ls_shift/su_max 0.010
_refine_ls_shift/su_mean 0.001
_refine_ls_structure_factor_coef Fsqd
_refine_ls_weighting_details 'w=1/[\s^2^(Fo^2^)+(0.0156P)^2^+20.6950P] where P=(Fo^2^+2Fc^2^)/3'
_refine_ls_weighting_scheme calc
_refine_ls_wR_factor_gt 0.0582
_refine_ls_wR_factor_ref 0.0649
_reflns_Friedel_coverage 0.000
_reflns_Friedel_fraction_full .
_reflns_Friedel_fraction_max .
_reflns_number_gt 5194
_reflns_number_total 6579
_reflns_threshold_expression 'I > 2\s(I)'
_cod_data_source_file ICA-2020-499-119201.cif
_cod_data_source_block 2d
_cod_database_code 1565698
_shelx_space_group_comment
;
The symmetry employed for this shelxl refinement is uniquely defined
by the following loop, which should always be used as a source of
symmetry information in preference to the above space-group names.
They are only intended as comments.
;
_shelx_estimated_absorpt_t_max 0.650
_shelx_estimated_absorpt_t_min 0.532
_olex2_refinement_description
;
1. Fixed Uiso
 At 1.2 times of:
  All C(H,H) groups, All C(H,H,H,H) groups, All N(H) groups, All N(H,H)
  groups, All N(H,H,H,H) groups, All O(H) groups
2. Restrained distances
 N6-C11 = N6-C11A = C12-N5
 1.46 with sigma of 0.01
 C11-C12 = C11A-C12
 1.51 with sigma of 0.01
 O3-C9 = O3-C9A
 1.41 with sigma of 0.01
 C9-C10 = C9A-C10A
 1.5 with sigma of 0.01
 N5-C10 = N5-C10A
 1.46 with sigma of 0.01
 N5-H5
 0.98 with sigma of 0.01
3. Uiso/Uaniso restraints and constraints
C1 \\sim C2 \\sim C3 \\sim C4 \\sim C5 \\sim C6 \\sim C7 \\sim C8 \\sim C13
\\sim C14 \\sim C15 \\sim C16 \\sim C17 \\sim C18 \\sim C19 \\sim C20 \\sim C12
\\sim C11 \\sim C11A \\sim C9 \\sim C9A \\sim C10 \\sim C10A \\sim N1 \\sim N2
\\sim N3 \\sim N4 \\sim N5 \\sim N6 \\sim N7 \\sim N8 \\sim N9 \\sim N10 \\sim
O1W \\sim O1 \\sim O2 \\sim O2W \\sim O3 \\sim O3W \\sim O4 \\sim O5: within
3.8A with sigma of 0.01 and sigma for terminal atoms of 0.02
C1 \\sim C2 \\sim C3 \\sim C4 \\sim C5 \\sim C6 \\sim C7 \\sim C8 \\sim C13
\\sim C14 \\sim C15 \\sim C16 \\sim C17 \\sim C18 \\sim C19 \\sim C20 \\sim C12
\\sim C11 \\sim C11A \\sim C9 \\sim C9A \\sim C10 \\sim C10A: within 3.8A with
sigma of 0.01 and sigma for terminal atoms of 0.02
4. Others
 Sof(H6BC)=Sof(H6BD)=Sof(H12C)=Sof(H12D)=Sof(C11A)=Sof(H11C)=Sof(H11D)=1-FVAR(1)
 Sof(H6AA)=Sof(H6AB)=Sof(H12A)=Sof(H12B)=Sof(C11)=Sof(H11A)=Sof(H11B)=FVAR(1)
 Sof(C9A)=Sof(H9AA)=Sof(H9AB)=Sof(C10A)=Sof(H10E)=Sof(H10F)=1-FVAR(2)
 Sof(C9)=Sof(H9A)=Sof(H9B)=Sof(C10)=Sof(H10C)=Sof(H10D)=FVAR(2)
 Fixed Sof: O2W(0.5) O3W(0.5)
5.a Ternary CH refined with riding coordinates:
 O1W(H1W), N1(H1), N3(H3), N7(H7), N9(H9)
5.b Secondary CH2 refined with riding coordinates:
 N2(H2A,H2B), N4(H4A,H4B), N6(H6AA,H6AB), N6(H6BC,H6BD), N8(H8A,H8B), N10(H10A,
 H10B), C1(H1A,H1B), C2(H2C,H2D), C3(H3A,H3B), C4(H4C,H4D), C5(H5A,H5B), C6(H6A,
 H6B), C7(H7A,H7B), C8(H8C,H8D), C13(H13A,H13B), C14(H14A,H14B), C15(H15A,H15B),
  C16(H16A,H16B), C17(H17A,H17B), C18(H18A,H18B), C19(H19A,H19B), C20(H20A,
 H20B), C12(H12A,H12B), C12(H12C,H12D), C11(H11A,H11B), C11A(H11C,H11D), C9(H9A,
 H9B), C9A(H9AA,H9AB), C10(H10C,H10D), C10A(H10E,H10F)
;

loop_
_space_group_symop_operation_xyz
'x, y, z'
'-x, y+1/2, -z+1/2'
'-x, -y, -z'
'x, -y-1/2, z-1/2'

loop_
_atom_site_label
_atom_site_type_symbol
_atom_site_fract_x
_atom_site_fract_y
_atom_site_fract_z
_atom_site_U_iso_or_equiv
_atom_site_adp_type
_atom_site_occupancy
_atom_site_site_symmetry_order
_atom_site_calc_flag
_atom_site_refinement_flags_posn
_atom_site_refinement_flags_adp
_atom_site_refinement_flags_occupancy
_atom_site_disorder_assembly
_atom_site_disorder_group
Tb1 Tb 0.40335(2) 0.52209(3) 0.43231(2) 0.01873(8) Uani 1 1 d . . . . .
Tb2 Tb 0.25549(2) 0.37436(3) 0.29475(2) 0.02246(8) Uani 1 1 d . . . . .
Tb3 Tb 0.19767(2) 0.43950(3) 0.42690(2) 0.02100(8) Uani 1 1 d . . . . .
Cl3 Cl 0.08559(11) 0.1125(2) 0.10897(9) 0.0516(6) Uani 1 1 d . . . . .
Cl2 Cl 0.19402(13) 0.8340(2) 0.31932(10) 0.0538(6) Uani 1 1 d . . . . .
Cl1 Cl 0.3487(2) 0.4187(4) 0.10371(11) 0.1045(12) Uani 1 1 d . . . . .
O1W O 0.2666(2) 0.5539(4) 0.36618(18) 0.0242(9) Uani 1 1 d . U . . .
H1W H 0.248509 0.643999 0.350009 0.029 Uiso 1 1 calc R . . . .
O1 O 0.2973(3) 0.3116(5) 0.40019(19) 0.0282(9) Uani 1 1 d . U . . .
O2 O 0.3209(3) 0.5051(5) 0.49465(19) 0.0270(9) Uani 1 1 d . U . . .
O2W O -0.1131(7) 0.3420(13) 0.3314(6) 0.070(3) Uani 0.5 1 d . U P . .
O3 O 0.1390(3) 0.3644(5) 0.3258(2) 0.0359(10) Uani 1 1 d D U . . .
O3W O 0.3875(8) 0.6629(14) 0.1730(6) 0.080(3) Uani 0.5 1 d . U P . .
O4 O 0.3913(3) 0.4323(5) 0.3339(2) 0.0313(10) Uani 1 1 d . U . . .
O5 O 0.4929(2) 0.6219(4) 0.52332(19) 0.0269(10) Uani 1 1 d . U . . .
N1 N 0.2111(3) 0.2086(6) 0.4796(3) 0.0334(12) Uani 1 1 d . U . . .
H1 H 0.254665 0.212758 0.519894 0.040 Uiso 1 1 calc R . . . .
N2 N 0.0629(4) 0.3517(6) 0.4378(3) 0.0430(13) Uani 1 1 d . U . . .
H2A H 0.056129 0.384797 0.472569 0.052 Uiso 1 1 calc R . . . .
H2B H 0.021615 0.379079 0.405284 0.052 Uiso 1 1 calc R . . . .
N3 N 0.1827(3) 0.5547(6) 0.5268(3) 0.0329(12) Uani 1 1 d . U . . .
H3 H 0.165598 0.486027 0.551194 0.039 Uiso 1 1 calc R . . . .
N4 N 0.1093(3) 0.6473(6) 0.3993(3) 0.0361(12) Uani 1 1 d . U . . .
H4A H 0.119508 0.690568 0.368027 0.043 Uiso 1 1 calc R . . . .
H4B H 0.057521 0.622401 0.385972 0.043 Uiso 1 1 calc R . . . .
N5 N 0.1231(4) 0.3893(7) 0.1994(3) 0.0441(13) Uani 1 1 d D U . . .
N6 N 0.2548(4) 0.5742(7) 0.2232(3) 0.0521(14) Uani 1 1 d D U . . .
H6AA H 0.275191 0.644625 0.247574 0.063 Uiso 0.519(18) 1 calc R . P A 1
H6AB H 0.288613 0.555243 0.202043 0.063 Uiso 0.519(18) 1 calc R . P A 1
H6BC H 0.238870 0.647419 0.238863 0.063 Uiso 0.481(18) 1 calc R . P A 2
H6BD H 0.304921 0.588570 0.222728 0.063 Uiso 0.481(18) 1 calc R . P A 2
N7 N 0.3374(3) 0.2731(6) 0.2270(3) 0.0367(12) Uani 1 1 d . U . . .
H7 H 0.334800 0.335492 0.192713 0.044 Uiso 1 1 calc R . . . .
N8 N 0.2211(3) 0.1281(6) 0.2647(3) 0.0365(12) Uani 1 1 d . U . . .
H8A H 0.214969 0.085118 0.297508 0.044 Uiso 1 1 calc R . . . .
H8B H 0.173956 0.124966 0.233963 0.044 Uiso 1 1 calc R . . . .
N9 N 0.3819(3) 0.7808(6) 0.4341(3) 0.0319(12) Uani 1 1 d . U . . .
H9 H 0.324175 0.798318 0.413716 0.038 Uiso 1 1 calc R . . . .
N10 N 0.4939(4) 0.6650(6) 0.3837(3) 0.0411(13) Uani 1 1 d . U . . .
H10A H 0.538178 0.692560 0.413518 0.049 Uiso 1 1 calc R . . . .
H10B H 0.508873 0.615967 0.356172 0.049 Uiso 1 1 calc R . . . .
C1 C 0.3120(4) 0.1821(7) 0.4269(3) 0.0347(14) Uani 1 1 d . U . . .
H1A H 0.354668 0.187489 0.466903 0.042 Uiso 1 1 calc R . . . .
H1B H 0.330716 0.124032 0.399711 0.042 Uiso 1 1 calc R . . . .
C2 C 0.2373(4) 0.1203(8) 0.4366(3) 0.0374(14) Uani 1 1 d . U . . .
H2C H 0.194370 0.112542 0.396765 0.045 Uiso 1 1 calc R . . . .
H2D H 0.249676 0.030996 0.454496 0.045 Uiso 1 1 calc R . . . .
C3 C 0.1381(4) 0.1582(8) 0.4904(4) 0.0432(16) Uani 1 1 d . U . . .
H3A H 0.136758 0.189251 0.530923 0.052 Uiso 1 1 calc R . . . .
H3B H 0.139178 0.060643 0.491096 0.052 Uiso 1 1 calc R . . . .
C4 C 0.0640(5) 0.2053(8) 0.4405(4) 0.0483(16) Uani 1 1 d . U . . .
H4C H 0.063265 0.169041 0.400370 0.058 Uiso 1 1 calc R . . . .
H4D H 0.016263 0.173117 0.449357 0.058 Uiso 1 1 calc R . . . .
C5 C 0.3292(4) 0.5188(8) 0.5589(3) 0.0333(14) Uani 1 1 d . U . . .
H5A H 0.381202 0.558712 0.581093 0.040 Uiso 1 1 calc R . . . .
H5B H 0.326579 0.430936 0.576931 0.040 Uiso 1 1 calc R . . . .
C6 C 0.2620(4) 0.6069(8) 0.5655(3) 0.0361(15) Uani 1 1 d . U . . .
H6A H 0.264199 0.609617 0.609096 0.043 Uiso 1 1 calc R . . . .
H6B H 0.268972 0.697907 0.552541 0.043 Uiso 1 1 calc R . . . .
C7 C 0.1199(4) 0.6610(8) 0.5098(3) 0.0402(15) Uani 1 1 d . U . . .
H7A H 0.128247 0.722216 0.544862 0.048 Uiso 1 1 calc R . . . .
H7B H 0.066966 0.620248 0.501249 0.048 Uiso 1 1 calc R . . . .
C8 C 0.1227(5) 0.7393(8) 0.4527(3) 0.0409(16) Uani 1 1 d . U . . .
H8C H 0.081224 0.808375 0.442673 0.049 Uiso 1 1 calc R . . . .
H8D H 0.174896 0.782808 0.461487 0.049 Uiso 1 1 calc R . . . .
C13 C 0.4452(4) 0.3997(8) 0.3019(3) 0.0416(15) Uani 1 1 d . U . . .
H13A H 0.499711 0.394219 0.331228 0.050 Uiso 1 1 calc R . . . .
H13B H 0.444231 0.469199 0.271467 0.050 Uiso 1 1 calc R . . . .
C14 C 0.4217(4) 0.2667(8) 0.2692(3) 0.0419(15) Uani 1 1 d . U . . .
H14A H 0.457497 0.245721 0.245215 0.050 Uiso 1 1 calc R . . . .
H14B H 0.426817 0.195978 0.299921 0.050 Uiso 1 1 calc R . . . .
C15 C 0.3075(5) 0.1399(8) 0.2001(3) 0.0424(16) Uani 1 1 d . U . . .
H15A H 0.262068 0.152321 0.162164 0.051 Uiso 1 1 calc R . . . .
H15B H 0.350008 0.094014 0.188890 0.051 Uiso 1 1 calc R . . . .
C16 C 0.2821(5) 0.0558(8) 0.2440(4) 0.0441(17) Uani 1 1 d . U . . .
H16A H 0.328565 0.034328 0.280065 0.053 Uiso 1 1 calc R . . . .
H16B H 0.259292 -0.027806 0.223761 0.053 Uiso 1 1 calc R . . . .
C17 C 0.4823(4) 0.7568(7) 0.5372(3) 0.0376(15) Uani 1 1 d . U . . .
H17A H 0.524261 0.810430 0.528900 0.045 Uiso 1 1 calc R . . . .
H17B H 0.489327 0.764311 0.581597 0.045 Uiso 1 1 calc R . . . .
C18 C 0.4008(4) 0.8147(8) 0.5005(3) 0.0345(14) Uani 1 1 d . U . . .
H18A H 0.359407 0.778291 0.516272 0.041 Uiso 1 1 calc R . . . .
H18B H 0.401589 0.911647 0.505532 0.041 Uiso 1 1 calc R . . . .
C19 C 0.4268(5) 0.8622(8) 0.4018(4) 0.0437(16) Uani 1 1 d . U . . .
H19A H 0.476474 0.894801 0.431904 0.052 Uiso 1 1 calc R . . . .
H19B H 0.394463 0.939571 0.382410 0.052 Uiso 1 1 calc R . . . .
C20 C 0.4463(5) 0.7801(8) 0.3526(4) 0.0480(17) Uani 1 1 d . U . . .
H20A H 0.396822 0.750070 0.321290 0.058 Uiso 1 1 calc R . . . .
H20B H 0.476802 0.833602 0.331910 0.058 Uiso 1 1 calc R . . . .
C12 C 0.1227(5) 0.4989(9) 0.1572(4) 0.0684(19) Uani 1 1 d D U . . .
H12A H 0.068053 0.534493 0.142733 0.082 Uiso 0.519(18) 1 calc R . P A 1
H12B H 0.133172 0.460563 0.120963 0.082 Uiso 0.519(18) 1 calc R . P A 1
H12C H 0.091070 0.571757 0.166238 0.082 Uiso 0.481(18) 1 calc R . P A 2
H12D H 0.094790 0.468749 0.114846 0.082 Uiso 0.481(18) 1 calc R . P A 2
C11 C 0.1785(8) 0.6159(13) 0.1783(8) 0.059(3) Uani 0.519(18) 1 d D U P A 1
H11A H 0.188567 0.656554 0.142281 0.070 Uiso 0.519(18) 1 calc R . P A 1
H11B H 0.153267 0.682966 0.197204 0.070 Uiso 0.519(18) 1 calc R . P A 1
C11A C 0.2013(8) 0.554(2) 0.1587(5) 0.057(2) Uani 0.481(18) 1 d D U P A 2
H11C H 0.193151 0.638656 0.136490 0.068 Uiso 0.481(18) 1 calc R . P A 2
H11D H 0.226875 0.492043 0.137403 0.068 Uiso 0.481(18) 1 calc R . P A 2
C9 C 0.0617(6) 0.3884(18) 0.2821(5) 0.047(2) Uani 0.591(16) 1 d D U P B 1
H9A H 0.033100 0.450450 0.300753 0.056 Uiso 0.591(16) 1 calc R . P B 1
H9B H 0.031889 0.304326 0.274775 0.056 Uiso 0.591(16) 1 calc R . P B 1
C9A C 0.0633(9) 0.321(3) 0.2854(6) 0.049(2) Uani 0.409(16) 1 d D U P B 2
H9AA H 0.020507 0.363531 0.297563 0.059 Uiso 0.409(16) 1 calc R . P B 2
H9AB H 0.058641 0.224545 0.289387 0.059 Uiso 0.409(16) 1 calc R . P B 2
C10 C 0.0605(8) 0.4422(18) 0.2221(5) 0.054(2) Uani 0.591(16) 1 d D U P B 1
H10C H 0.008256 0.423018 0.191480 0.064 Uiso 0.591(16) 1 calc R . P B 1
H10D H 0.066254 0.539255 0.225632 0.064 Uiso 0.591(16) 1 calc R . P B 1
C10A C 0.0533(8) 0.355(3) 0.2196(7) 0.048(2) Uani 0.409(16) 1 d D U P B 2
H10E H 0.026540 0.278805 0.194373 0.058 Uiso 0.409(16) 1 calc R . P B 2
H10F H 0.015964 0.429889 0.208278 0.058 Uiso 0.409(16) 1 calc R . P B 2
H5 H 0.125(6) 0.304(5) 0.178(4) 0.11(4) Uiso 1 1 d D . . . .

loop_
_atom_site_aniso_label
_atom_site_aniso_U_11
_atom_site_aniso_U_22
_atom_site_aniso_U_33
_atom_site_aniso_U_23
_atom_site_aniso_U_13
_atom_site_aniso_U_12
Tb1 0.01556(15) 0.02321(17) 0.01583(15) -0.00193(13) 0.00281(12) 0.00197(13)
Tb2 0.02233(16) 0.02801(19) 0.01482(15) -0.00071(13) 0.00281(12) -0.00080(14)
Tb3 0.01721(15) 0.02555(18) 0.02069(16) 0.00036(13) 0.00669(13) 0.00018(13)
Cl3 0.0313(10) 0.0775(16) 0.0449(11) -0.0201(11) 0.0108(9) -0.0034(10)
Cl2 0.0609(13) 0.0373(12) 0.0675(14) 0.0228(11) 0.0268(12) 0.0087(10)
Cl1 0.112(2) 0.147(3) 0.0408(14) 0.0236(16) 0.0053(15) -0.060(2)
O1W 0.0216(19) 0.027(2) 0.0220(19) 0.0038(18) 0.0047(17) 0.0027(18)
O1 0.030(2) 0.031(2) 0.025(2) 0.0040(18) 0.0092(17) 0.0079(18)
O2 0.0243(19) 0.040(2) 0.0193(18) -0.0019(17) 0.0100(16) 0.0002(17)
O2W 0.062(4) 0.069(5) 0.067(5) 0.003(4) 0.005(4) 0.006(4)
O3 0.0283(19) 0.046(2) 0.0316(19) -0.0033(18) 0.0075(17) -0.0022(18)
O3W 0.074(5) 0.082(5) 0.070(5) 0.000(5) 0.004(4) 0.002(5)
O4 0.028(2) 0.045(2) 0.0236(19) -0.0078(19) 0.0113(17) -0.0044(19)
O5 0.023(2) 0.027(2) 0.025(2) -0.0060(18) 0.0005(17) 0.0040(18)
N1 0.033(2) 0.037(3) 0.032(2) 0.000(2) 0.013(2) 0.000(2)
N2 0.034(2) 0.049(3) 0.046(3) 0.001(2) 0.014(2) 0.002(2)
N3 0.029(2) 0.044(3) 0.030(2) 0.001(2) 0.015(2) 0.001(2)
N4 0.028(2) 0.043(3) 0.037(3) 0.006(2) 0.011(2) 0.007(2)
N5 0.038(2) 0.056(3) 0.033(2) 0.002(2) 0.003(2) 0.006(2)
N6 0.053(3) 0.057(3) 0.038(3) 0.008(2) 0.003(2) -0.004(3)
N7 0.039(2) 0.049(3) 0.024(2) -0.006(2) 0.011(2) -0.007(2)
N8 0.038(2) 0.040(2) 0.032(2) -0.004(2) 0.013(2) 0.002(2)
N9 0.031(2) 0.032(3) 0.030(2) 0.000(2) 0.005(2) 0.005(2)
N10 0.040(3) 0.041(3) 0.042(3) -0.006(2) 0.013(2) -0.001(2)
C1 0.036(3) 0.038(3) 0.033(3) 0.006(2) 0.015(2) 0.009(3)
C2 0.039(3) 0.037(3) 0.037(3) 0.001(3) 0.014(3) 0.003(3)
C3 0.047(3) 0.041(3) 0.047(3) 0.003(3) 0.023(3) -0.004(3)
C4 0.042(3) 0.052(3) 0.053(3) -0.003(3) 0.017(3) -0.006(3)
C5 0.030(3) 0.051(3) 0.020(3) 0.002(3) 0.010(2) 0.004(3)
C6 0.032(3) 0.049(3) 0.030(3) -0.005(3) 0.013(3) 0.000(3)
C7 0.035(3) 0.050(3) 0.037(3) -0.007(3) 0.014(3) 0.009(3)
C8 0.037(3) 0.039(4) 0.043(3) 0.001(3) 0.009(3) 0.009(3)
C13 0.035(3) 0.062(3) 0.030(3) -0.010(3) 0.014(2) 0.001(3)
C14 0.036(3) 0.055(3) 0.036(3) -0.010(3) 0.014(3) 0.000(3)
C15 0.043(3) 0.053(4) 0.034(3) -0.010(3) 0.016(3) -0.005(3)
C16 0.048(3) 0.047(4) 0.038(3) -0.009(3) 0.013(3) -0.001(3)
C17 0.038(3) 0.033(3) 0.033(3) -0.008(3) -0.001(3) 0.005(3)
C18 0.033(3) 0.036(3) 0.034(3) -0.005(3) 0.011(2) 0.004(3)
C19 0.051(3) 0.038(3) 0.042(3) 0.004(3) 0.015(3) 0.007(3)
C20 0.058(4) 0.048(4) 0.039(3) 0.001(3) 0.017(3) 0.002(3)
C12 0.064(3) 0.066(4) 0.052(3) 0.010(3) -0.014(3) 0.000(3)
C11 0.054(4) 0.064(4) 0.046(4) 0.008(4) 0.000(4) 0.004(4)
C11A 0.055(4) 0.063(4) 0.043(4) 0.007(4) 0.002(4) 0.004(4)
C9 0.037(3) 0.057(4) 0.041(3) 0.004(3) 0.003(3) 0.000(3)
C9A 0.041(3) 0.055(4) 0.044(3) -0.002(3) 0.003(3) 0.004(3)
C10 0.045(3) 0.059(4) 0.044(3) 0.002(3) -0.004(3) 0.007(3)
C10A 0.041(4) 0.056(4) 0.040(4) 0.002(4) 0.001(4) 0.002(4)

loop_
_atom_type_symbol
_atom_type_description
_atom_type_scat_dispersion_real
_atom_type_scat_dispersion_imag
_atom_type_scat_source
C C 0.0033 0.0016 'International Tables Vol C Tables 4.2.6.8 and 6.1.1.4'
H H 0.0000 0.0000 'International Tables Vol C Tables 4.2.6.8 and 6.1.1.4'
N N 0.0061 0.0033 'International Tables Vol C Tables 4.2.6.8 and 6.1.1.4'
O O 0.0106 0.0060 'International Tables Vol C Tables 4.2.6.8 and 6.1.1.4'
Cl Cl 0.1484 0.1585 'International Tables Vol C Tables 4.2.6.8 and 6.1.1.4'
Tb Tb -0.1723 4.1537 'International Tables Vol C Tables 4.2.6.8 and 6.1.1.4'

loop_
_geom_angle_atom_site_label_1
_geom_angle_atom_site_label_2
_geom_angle_atom_site_label_3
_geom_angle
_geom_angle_site_symmetry_1
_geom_angle_site_symmetry_3
Tb2 Tb1 Tb1 147.658(14) . 3_666
Tb3 Tb1 Tb1 127.996(14) . 3_666
Tb3 Tb1 Tb2 57.288(9) . .
O1W Tb1 Tb1 166.23(10) . 3_666
O1W Tb1 Tb2 39.79(10) . .
O1W Tb1 Tb3 40.08(10) . .
O1W Tb1 O1 58.75(14) . .
O1W Tb1 N9 76.10(16) . .
O1W Tb1 N10 106.43(17) . .
O1 Tb1 Tb1 118.58(9) . 3_666
O1 Tb1 Tb2 39.80(9) . .
O1 Tb1 Tb3 40.79(9) . .
O2 Tb1 Tb1 93.95(10) . 3_666
O2 Tb1 Tb2 94.50(10) . .
O2 Tb1 Tb3 37.64(10) . .
O2 Tb1 O1W 72.46(14) . .
O2 Tb1 O1 66.79(14) . .
O2 Tb1 O4 131.53(15) . .
O2 Tb1 O5 82.58(15) . .
O2 Tb1 N9 86.70(17) . .
O2 Tb1 N10 150.51(18) . .
O4 Tb1 Tb1 120.50(11) . 3_666
O4 Tb1 Tb2 38.30(10) . .
O4 Tb1 Tb3 95.35(11) . .
O4 Tb1 O1W 71.99(15) . .
O4 Tb1 O1 66.93(14) . .
O4 Tb1 O5 144.88(15) . .
O4 Tb1 N9 115.01(17) . .
O4 Tb1 N10 72.10(18) . .
O5 Tb1 Tb1 34.58(10) . 3_666
O5 Tb1 Tb1 36.15(10) 3_666 3_666
O5 Tb1 Tb2 111.56(11) 3_666 .
O5 Tb1 Tb2 176.73(10) . .
O5 Tb1 Tb3 119.64(11) . .
O5 Tb1 Tb3 120.65(11) 3_666 .
O5 Tb1 O1W 137.32(14) . .
O5 Tb1 O1W 148.35(15) 3_666 .
O5 Tb1 O1 90.61(14) 3_666 .
O5 Tb1 O1 139.05(14) . .
O5 Tb1 O2 104.42(16) 3_666 .
O5 Tb1 O4 89.66(15) 3_666 .
O5 Tb1 O5 70.73(17) 3_666 .
O5 Tb1 N9 68.26(16) . .
O5 Tb1 N9 135.55(17) 3_666 .
O5 Tb1 N10 91.36(18) 3_666 .
O5 Tb1 N10 79.34(17) . .
N9 Tb1 Tb1 101.41(12) . 3_666
N9 Tb1 Tb2 110.20(12) . .
N9 Tb1 Tb3 94.51(13) . .
N9 Tb1 O1 132.30(15) . .
N9 Tb1 N10 65.02(19) . .
N10 Tb1 Tb1 84.19(13) . 3_666
N10 Tb1 Tb2 102.75(14) . .
N10 Tb1 Tb3 146.04(13) . .
N10 Tb1 O1 138.96(16) . .
Tb3 Tb2 Tb1 61.310(9) . .
O1W Tb2 Tb1 40.33(10) . .
O1W Tb2 Tb3 42.70(10) . .
O1W Tb2 N5 112.03(18) . .
O1W Tb2 N6 79.94(18) . .
O1W Tb2 N7 138.45(16) . .
O1W Tb2 N8 149.51(16) . .
O1 Tb2 Tb1 48.49(11) . .
O1 Tb2 Tb3 42.68(10) . .
O1 Tb2 O1W 65.13(15) . .
O1 Tb2 O3 72.85(15) . .
O1 Tb2 N5 139.44(17) . .
O1 Tb2 N6 141.79(18) . .
O1 Tb2 N7 116.17(17) . .
O1 Tb2 N8 89.11(17) . .
O3 Tb2 Tb1 101.98(11) . .
O3 Tb2 Tb3 40.79(11) . .
O3 Tb2 O1W 73.76(15) . .
O3 Tb2 N5 68.04(17) . .
O3 Tb2 N6 112.9(2) . .
O3 Tb2 N7 147.78(17) . .
O3 Tb2 N8 83.52(17) . .
O4 Tb2 Tb1 38.59(10) . .
O4 Tb2 Tb3 99.65(10) . .
O4 Tb2 O1W 72.74(15) . .
O4 Tb2 O1 74.37(15) . .
O4 Tb2 O3 140.44(15) . .
O4 Tb2 N5 145.76(18) . .
O4 Tb2 N6 81.11(18) . .
O4 Tb2 N7 68.52(16) . .
O4 Tb2 N8 117.52(18) . .
N5 Tb2 Tb1 151.24(15) . .
N5 Tb2 Tb3 105.70(14) . .
N6 Tb2 Tb1 94.72(14) . .
N6 Tb2 Tb3 116.63(16) . .
N6 Tb2 N5 67.1(2) . .
N6 Tb2 N7 79.9(2) . .
N6 Tb2 N8 128.5(2) . .
N7 Tb2 Tb1 106.38(12) . .
N7 Tb2 Tb3 158.85(13) . .
N7 Tb2 N5 92.67(19) . .
N8 Tb2 Tb1 130.71(13) . .
N8 Tb2 Tb3 107.21(13) . .
N8 Tb2 N5 76.4(2) . .
N8 Tb2 N7 66.48(18) . .
Tb2 Tb3 Tb1 61.402(8) . .
O1W Tb3 Tb1 40.43(10) . .
O1W Tb3 Tb2 42.49(10) . .
O1W Tb3 O1 64.30(15) . .
O1W Tb3 N1 135.01(16) . .
O1W Tb3 N2 148.84(17) . .
O1W Tb3 N3 119.61(17) . .
O1W Tb3 N4 81.29(17) . .
O1 Tb3 Tb1 48.57(11) . .
O1 Tb3 Tb2 41.69(10) . .
O1 Tb3 N1 70.89(16) . .
O1 Tb3 N2 126.99(18) . .
O1 Tb3 N3 137.23(16) . .
O1 Tb3 N4 144.05(17) . .
O2 Tb3 Tb1 37.97(10) . .
O2 Tb3 Tb2 98.91(10) . .
O2 Tb3 O1W 73.08(14) . .
O2 Tb3 O1 73.49(15) . .
O2 Tb3 O3 140.80(15) . .
O2 Tb3 N1 91.09(17) . .
O2 Tb3 N2 135.80(17) . .
O2 Tb3 N3 68.48(16) . .
O2 Tb3 N4 107.37(18) . .
O3 Tb3 Tb1 103.19(11) . .
O3 Tb3 Tb2 41.91(11) . .
O3 Tb3 O1W 74.52(15) . .
O3 Tb3 O1 72.94(15) . .
O3 Tb3 N1 96.54(18) . .
O3 Tb3 N2 81.64(18) . .
O3 Tb3 N3 149.22(16) . .
O3 Tb3 N4 88.75(18) . .
N1 Tb3 Tb1 104.08(13) . .
N1 Tb3 Tb2 102.74(12) . .
N1 Tb3 N2 66.75(19) . .
N1 Tb3 N3 90.73(18) . .
N2 Tb3 Tb1 170.30(14) . .
N2 Tb3 Tb2 122.40(14) . .
N2 Tb3 N3 73.87(19) . .
N3 Tb3 Tb1 103.94(12) . .
N3 Tb3 Tb2 161.94(13) . .
N4 Tb3 Tb1 109.87(13) . .
N4 Tb3 Tb2 105.10(13) . .
N4 Tb3 N1 143.43(18) . .
N4 Tb3 N2 78.38(19) . .
N4 Tb3 N3 68.51(18) . .
Tb1 O1W H1W 119.3 . .
Tb2 O1W Tb1 99.89(15) . .
Tb2 O1W Tb3 94.81(15) . .
Tb2 O1W H1W 119.3 . .
Tb3 O1W Tb1 99.50(15) . .
Tb3 O1W H1W 119.3 . .
Tb2 O1 Tb1 91.71(15) . .
Tb2 O1 Tb3 95.64(15) . .
Tb3 O1 Tb1 90.63(14) . .
C1 O1 Tb1 124.8(4) . .
C1 O1 Tb2 129.3(4) . .
C1 O1 Tb3 115.3(4) . .
Tb3 O2 Tb1 104.39(16) . .
C5 O2 Tb1 137.2(4) . .
C5 O2 Tb3 118.3(4) . .
Tb3 O3 Tb2 97.31(16) . .
C9 O3 Tb2 120.5(6) . .
C9 O3 Tb3 131.2(7) . .
C9A O3 Tb2 122.7(8) . .
C9A O3 Tb3 140.0(8) . .
Tb2 O4 Tb1 103.11(16) . .
C13 O4 Tb1 135.1(4) . .
C13 O4 Tb2 121.4(4) . .
Tb1 O5 Tb1 109.27(17) 3_666 .
C17 O5 Tb1 130.3(4) . 3_666
C17 O5 Tb1 119.9(4) . .
Tb3 N1 H1 108.7 . .
C2 N1 Tb3 103.2(4) . .
C2 N1 H1 108.7 . .
C3 N1 Tb3 115.4(4) . .
C3 N1 H1 108.7 . .
C3 N1 C2 111.9(6) . .
Tb3 N2 H2A 109.7 . .
Tb3 N2 H2B 109.7 . .
H2A N2 H2B 108.2 . .
C4 N2 Tb3 109.8(4) . .
C4 N2 H2A 109.7 . .
C4 N2 H2B 109.7 . .
Tb3 N3 H3 108.0 . .
C6 N3 Tb3 109.3(4) . .
C6 N3 H3 108.0 . .
C6 N3 C7 112.2(6) . .
C7 N3 Tb3 111.1(4) . .
C7 N3 H3 108.0 . .
Tb3 N4 H4A 109.1 . .
Tb3 N4 H4B 109.1 . .
H4A N4 H4B 107.9 . .
C8 N4 Tb3 112.4(4) . .
C8 N4 H4A 109.1 . .
C8 N4 H4B 109.1 . .
Tb2 N5 H5 101(6) . .
C12 N5 Tb2 113.7(5) . .
C12 N5 C10 96.5(8) . .
C12 N5 C10A 123.3(11) . .
C12 N5 H5 109(6) . .
C10 N5 Tb2 107.4(6) . .
C10 N5 H5 130(6) . .
C10A N5 Tb2 109.6(7) . .
C10A N5 H5 96(6) . .
Tb2 N6 H6AA 107.6 . .
Tb2 N6 H6AB 107.6 . .
Tb2 N6 H6BC 109.0 . .
Tb2 N6 H6BD 109.0 . .
H6AA N6 H6AB 107.1 . .
H6BC N6 H6BD 107.8 . .
C11 N6 Tb2 118.8(7) . .
C11 N6 H6AA 107.6 . .
C11 N6 H6AB 107.6 . .
C11A N6 Tb2 112.9(8) . .
C11A N6 H6BC 109.0 . .
C11A N6 H6BD 109.0 . .
Tb2 N7 H7 108.8 . .
C14 N7 Tb2 105.1(4) . .
C14 N7 H7 108.8 . .
C14 N7 C15 111.9(6) . .
C15 N7 Tb2 113.5(4) . .
C15 N7 H7 108.8 . .
Tb2 N8 H8A 108.6 . .
Tb2 N8 H8B 108.6 . .
H8A N8 H8B 107.6 . .
C16 N8 Tb2 114.7(4) . .
C16 N8 H8A 108.6 . .
C16 N8 H8B 108.6 . .
Tb1 N9 H9 107.4 . .
C18 N9 Tb1 104.9(4) . .
C18 N9 H9 107.4 . .
C18 N9 C19 113.5(6) . .
C19 N9 Tb1 115.8(4) . .
C19 N9 H9 107.4 . .
Tb1 N10 H10A 110.2 . .
Tb1 N10 H10B 110.2 . .
H10A N10 H10B 108.5 . .
C20 N10 Tb1 107.5(5) . .
C20 N10 H10A 110.2 . .
C20 N10 H10B 110.2 . .
O1 C1 H1A 109.1 . .
O1 C1 H1B 109.1 . .
O1 C1 C2 112.6(6) . .
H1A C1 H1B 107.8 . .
C2 C1 H1A 109.1 . .
C2 C1 H1B 109.1 . .
N1 C2 C1 108.2(6) . .
N1 C2 H2C 110.1 . .
N1 C2 H2D 110.1 . .
C1 C2 H2C 110.1 . .
C1 C2 H2D 110.1 . .
H2C C2 H2D 108.4 . .
N1 C3 H3A 109.4 . .
N1 C3 H3B 109.4 . .
N1 C3 C4 111.0(6) . .
H3A C3 H3B 108.0 . .
C4 C3 H3A 109.4 . .
C4 C3 H3B 109.4 . .
N2 C4 C3 110.0(7) . .
N2 C4 H4C 109.7 . .
N2 C4 H4D 109.7 . .
C3 C4 H4C 109.7 . .
C3 C4 H4D 109.7 . .
H4C C4 H4D 108.2 . .
O2 C5 H5A 109.8 . .
O2 C5 H5B 109.8 . .
O2 C5 C6 109.2(5) . .
H5A C5 H5B 108.3 . .
C6 C5 H5A 109.8 . .
C6 C5 H5B 109.8 . .
N3 C6 C5 110.4(6) . .
N3 C6 H6A 109.6 . .
N3 C6 H6B 109.6 . .
C5 C6 H6A 109.6 . .
C5 C6 H6B 109.6 . .
H6A C6 H6B 108.1 . .
N3 C7 H7A 109.4 . .
N3 C7 H7B 109.4 . .
N3 C7 C8 111.4(6) . .
H7A C7 H7B 108.0 . .
C8 C7 H7A 109.4 . .
C8 C7 H7B 109.4 . .
N4 C8 C7 109.6(6) . .
N4 C8 H8C 109.7 . .
N4 C8 H8D 109.7 . .
C7 C8 H8C 109.7 . .
C7 C8 H8D 109.7 . .
H8C C8 H8D 108.2 . .
O4 C13 H13A 109.8 . .
O4 C13 H13B 109.8 . .
O4 C13 C14 109.5(6) . .
H13A C13 H13B 108.2 . .
C14 C13 H13A 109.8 . .
C14 C13 H13B 109.8 . .
N7 C14 C13 109.7(6) . .
N7 C14 H14A 109.7 . .
N7 C14 H14B 109.7 . .
C13 C14 H14A 109.7 . .
C13 C14 H14B 109.7 . .
H14A C14 H14B 108.2 . .
N7 C15 H15A 109.2 . .
N7 C15 H15B 109.2 . .
H15A C15 H15B 107.9 . .
C16 C15 N7 112.1(6) . .
C16 C15 H15A 109.2 . .
C16 C15 H15B 109.2 . .
N8 C16 H16A 109.7 . .
N8 C16 H16B 109.7 . .
C15 C16 N8 109.8(7) . .
C15 C16 H16A 109.7 . .
C15 C16 H16B 109.7 . .
H16A C16 H16B 108.2 . .
O5 C17 H17A 108.7 . .
O5 C17 H17B 108.7 . .
O5 C17 C18 114.1(6) . .
H17A C17 H17B 107.6 . .
C18 C17 H17A 108.7 . .
C18 C17 H17B 108.7 . .
N9 C18 C17 109.6(6) . .
N9 C18 H18A 109.7 . .
N9 C18 H18B 109.7 . .
C17 C18 H18A 109.7 . .
C17 C18 H18B 109.7 . .
H18A C18 H18B 108.2 . .
N9 C19 H19A 109.6 . .
N9 C19 H19B 109.6 . .
N9 C19 C20 110.4(7) . .
H19A C19 H19B 108.1 . .
C20 C19 H19A 109.6 . .
C20 C19 H19B 109.6 . .
N10 C20 C19 107.6(6) . .
N10 C20 H20A 110.2 . .
N10 C20 H20B 110.2 . .
C19 C20 H20A 110.2 . .
C19 C20 H20B 110.2 . .
H20A C20 H20B 108.5 . .
N5 C12 H12A 107.1 . .
N5 C12 H12B 107.1 . .
N5 C12 H12C 108.0 . .
N5 C12 H12D 108.0 . .
N5 C12 C11 120.9(9) . .
N5 C12 C11A 117.2(10) . .
H12A C12 H12B 106.8 . .
H12C C12 H12D 107.3 . .
C11 C12 H12A 107.1 . .
C11 C12 H12B 107.1 . .
C11A C12 H12C 108.0 . .
C11A C12 H12D 108.0 . .
N6 C11 C12 111.0(9) . .
N6 C11 H11A 109.4 . .
N6 C11 H11B 109.4 . .
C12 C11 H11A 109.4 . .
C12 C11 H11B 109.4 . .
H11A C11 H11B 108.0 . .
N6 C11A H11C 109.3 . .
N6 C11A H11D 109.3 . .
C12 C11A N6 111.6(9) . .
C12 C11A H11C 109.3 . .
C12 C11A H11D 109.3 . .
H11C C11A H11D 108.0 . .
O3 C9 H9A 108.3 . .
O3 C9 H9B 108.3 . .
O3 C9 C10 116.1(10) . .
H9A C9 H9B 107.4 . .
C10 C9 H9A 108.3 . .
C10 C9 H9B 108.3 . .
O3 C9A H9AA 109.3 . .
O3 C9A H9AB 109.3 . .
O3 C9A C10A 111.5(13) . .
H9AA C9A H9AB 108.0 . .
C10A C9A H9AA 109.3 . .
C10A C9A H9AB 109.3 . .
N5 C10 C9 114.1(10) . .
N5 C10 H10C 108.7 . .
N5 C10 H10D 108.7 . .
C9 C10 H10C 108.7 . .
C9 C10 H10D 108.7 . .
H10C C10 H10D 107.6 . .
N5 C10A C9A 121.4(13) . .
N5 C10A H10E 107.0 . .
N5 C10A H10F 107.0 . .
C9A C10A H10E 107.0 . .
C9A C10A H10F 107.0 . .
H10E C10A H10F 106.7 . .

loop_
_geom_bond_atom_site_label_1
_geom_bond_atom_site_label_2
_geom_bond_distance
_geom_bond_site_symmetry_2
Tb1 Tb1 3.7791(6) 3_666
Tb1 Tb2 3.6465(4) .
Tb1 Tb3 3.6433(5) .
Tb1 O1W 2.395(4) .
Tb1 O1 2.732(5) .
Tb1 O2 2.314(4) .
Tb1 O4 2.336(4) .
Tb1 O5 2.272(4) 3_666
Tb1 O5 2.362(4) .
Tb1 N9 2.600(6) .
Tb1 N10 2.611(6) .
Tb2 Tb3 3.4945(4) .
Tb2 O1W 2.369(4) .
Tb2 O1 2.335(4) .
Tb2 O3 2.353(5) .
Tb2 O4 2.320(4) .
Tb2 N5 2.606(6) .
Tb2 N6 2.555(6) .
Tb2 N7 2.603(6) .
Tb2 N8 2.559(6) .
Tb3 O1W 2.378(4) .
Tb3 O1 2.380(4) .
Tb3 O2 2.297(4) .
Tb3 O3 2.302(4) .
Tb3 N1 2.560(6) .
Tb3 N2 2.592(6) .
Tb3 N3 2.611(5) .
Tb3 N4 2.533(6) .
O1W H1W 0.9800 .
O1 C1 1.409(8) .
O2 C5 1.414(7) .
O3 C9 1.412(8) .
O3 C9A 1.409(9) .
O4 C13 1.392(8) .
O5 C17 1.403(8) .
N1 H1 0.9800 .
N1 C2 1.484(9) .
N1 C3 1.458(9) .
N2 H2A 0.8900 .
N2 H2B 0.8900 .
N2 C4 1.456(10) .
N3 H3 0.9800 .
N3 C6 1.473(8) .
N3 C7 1.481(9) .
N4 H4A 0.8900 .
N4 H4B 0.8900 .
N4 C8 1.469(9) .
N5 C12 1.444(7) .
N5 C10 1.445(9) .
N5 C10A 1.470(9) .
N5 H5 0.979(10) .
N6 H6AA 0.8900 .
N6 H6AB 0.8900 .
N6 H6BC 0.8900 .
N6 H6BD 0.8900 .
N6 C11 1.450(9) .
N6 C11A 1.469(9) .
N7 H7 0.9800 .
N7 C14 1.474(9) .
N7 C15 1.480(9) .
N8 H8A 0.8900 .
N8 H8B 0.8900 .
N8 C16 1.475(9) .
N9 H9 0.9800 .
N9 C18 1.464(8) .
N9 C19 1.470(9) .
N10 H10A 0.8900 .
N10 H10B 0.8900 .
N10 C20 1.455(10) .
C1 H1A 0.9700 .
C1 H1B 0.9700 .
C1 C2 1.518(10) .
C2 H2C 0.9700 .
C2 H2D 0.9700 .
C3 H3A 0.9700 .
C3 H3B 0.9700 .
C3 C4 1.491(10) .
C4 H4C 0.9700 .
C4 H4D 0.9700 .
C5 H5A 0.9700 .
C5 H5B 0.9700 .
C5 C6 1.509(9) .
C6 H6A 0.9700 .
C6 H6B 0.9700 .
C7 H7A 0.9700 .
C7 H7B 0.9700 .
C7 C8 1.517(10) .
C8 H8C 0.9700 .
C8 H8D 0.9700 .
C13 H13A 0.9700 .
C13 H13B 0.9700 .
C13 C14 1.506(10) .
C14 H14A 0.9700 .
C14 H14B 0.9700 .
C15 H15A 0.9700 .
C15 H15B 0.9700 .
C15 C16 1.467(10) .
C16 H16A 0.9700 .
C16 H16B 0.9700 .
C17 H17A 0.9700 .
C17 H17B 0.9700 .
C17 C18 1.512(9) .
C18 H18A 0.9700 .
C18 H18B 0.9700 .
C19 H19A 0.9700 .
C19 H19B 0.9700 .
C19 C20 1.500(10) .
C20 H20A 0.9700 .
C20 H20B 0.9700 .
C12 H12A 0.9700 .
C12 H12B 0.9700 .
C12 H12C 0.9700 .
C12 H12D 0.9700 .
C12 C11 1.493(9) .
C12 C11A 1.464(9) .
C11 H11A 0.9700 .
C11 H11B 0.9700 .
C11A H11C 0.9700 .
C11A H11D 0.9700 .
C9 H9A 0.9700 .
C9 H9B 0.9700 .
C9 C10 1.447(9) .
C9A H9AA 0.9700 .
C9A H9AB 0.9700 .
C9A C10A 1.474(10) .
C10 H10C 0.9700 .
C10 H10D 0.9700 .
C10A H10E 0.9700 .
C10A H10F 0.9700 .
